data_2311355
loop_
_publ_author_name
'Wu, Wen-Liang'
'Hu, Bing'

_publ_section_title
;
 Crystal structure of
 poly[[aqua-(\m-2,3-di-hydro-thieno[3,4-<i>b</i>][1,4]dioxine-5,7-di-carboxyl-ato-\k<sup>2</sup><i>O</i><sup>5</sup>:<i>O</i><sup>7</sup>)[\m-di(pyridin-4-yl)sulfane-\k<sup>2</sup><i>N</i>:<i>N</i>']zinc]
 0.26-hydrate].
;
_journal_coeditor_code WM5363
_journal_issue 'Pt 3'
_journal_name_full 'Acta crystallographica. Section E, Crystallographic communications'
_journal_page_first 375
_journal_page_last 377
_journal_paper_doi 10.1107/S2056989017002031
_journal_volume 73
_journal_year 2017
_chemical_formula_iupac '[Zn (C8 H4 O6 S) (C10 H8 N2 S) (H2 O)], 0.26H2 O'
_chemical_formula_moiety 'C18 H14 N2 O7 S2 Zn, 0.262(H2 O)'
_chemical_formula_sum 'C18 H14.524 N2 O7.262 S2 Zn'
_chemical_formula_weight 504.57
_chemical_name_systematic
'Poly[[aqua(\m-2,3-dihydrothieno[3,4-<i>b</i>][1,4]dioxine-5,7-dicarboxylato-\k^2^<i>O</i>^5^:<i>O</i>^7^)[\m-di(pyridin-4-yl)sulfane-\k^2^<i>N</i>:<i>N</i>']zinc] 0.26-hydrate]'
_space_group_crystal_system triclinic
_space_group_IT_number 2
_space_group_name_Hall '-P 1'
_space_group_name_H-M_alt 'P -1'
_atom_sites_solution_hydrogens mixed
_audit_creation_method SHELXL-2016/6
_cell_angle_alpha 87.515(4)
_cell_angle_beta 68.625(5)
_cell_angle_gamma 73.988(5)
_cell_formula_units_Z 2
_cell_length_a 10.0052(6)
_cell_length_b 10.2173(5)
_cell_length_c 10.6694(5)
_cell_measurement_reflns_used 6096
_cell_measurement_temperature 295(2)
_cell_measurement_theta_max 27.2430
_cell_measurement_theta_min 4.0960
_cell_volume 974.27(10)
_computing_cell_refinement
;
CrysAlis PRO (Rigaku OD, 2015)
;
_computing_data_collection
;
CrysAlis PRO (Rigaku OD, 2015)
;
_computing_data_reduction
;
CrysAlis PRO (Rigaku OD, 2015)
;
_computing_molecular_graphics
;
DIAMOND (Brandenburg & Putz, 2004)
;
_computing_publication_material
;
publCIF (Westrip, 2010)
;
_computing_structure_refinement
;
SHELXL2014 (Sheldrick, 2015b)
;
_computing_structure_solution
;
SHELXT2014 (Sheldrick, 2015a)
;
_diffrn_ambient_temperature 295(2)
_diffrn_detector_area_resol_mean 8.0584
_diffrn_measured_fraction_theta_full 0.990
_diffrn_measured_fraction_theta_max 0.839
_diffrn_measurement_device_type 'Rigaku SuperNova, single source at offset, EosS2'
_diffrn_measurement_method '\w scans'
_diffrn_radiation_type MoK\a
_diffrn_radiation_wavelength 0.71073
_diffrn_reflns_av_R_equivalents 0.0206
_diffrn_reflns_limit_h_max 12
_diffrn_reflns_limit_h_min -12
_diffrn_reflns_limit_k_max 13
_diffrn_reflns_limit_k_min -13
_diffrn_reflns_limit_l_max 13
_diffrn_reflns_limit_l_min -14
_diffrn_reflns_number 10924
_diffrn_reflns_theta_full 25.242
_diffrn_reflns_theta_max 27.943
_diffrn_reflns_theta_min 3.486
_exptl_absorpt_coefficient_mu 1.522
_exptl_absorpt_correction_T_max 1.00000
_exptl_absorpt_correction_T_min 0.78430
_exptl_absorpt_correction_type multi-scan
_exptl_absorpt_process_details
;
(<i>CrysAlis PRO</i>; Rigaku OD, 2015)
;
_exptl_crystal_colour yellow
_exptl_crystal_density_diffrn 1.718
_exptl_crystal_description block
_exptl_crystal_F_000 512.7
_exptl_crystal_size_max 0.320
_exptl_crystal_size_mid 0.250
_exptl_crystal_size_min 0.200
_refine_diff_density_max 0.576
_refine_diff_density_min -0.394
_refine_ls_extinction_method none
_refine_ls_goodness_of_fit_ref 1.011
_refine_ls_hydrogen_treatment mixed
_refine_ls_matrix_type full
_refine_ls_number_parameters 306
_refine_ls_number_reflns 3925
_refine_ls_number_restraints 47
_refine_ls_restrained_S_all 1.009
_refine_ls_R_factor_all 0.0342
_refine_ls_R_factor_gt 0.0298
_refine_ls_shift/su_max 0.000
_refine_ls_shift/su_mean 0.000
_refine_ls_structure_factor_coef Fsqd
_refine_ls_weighting_details
;
w=1/[\s^2^(Fo^2^)+(0.0267P)^2^+0.8000P] where P=(Fo^2^+2Fc^2^)/3
;
_refine_ls_weighting_scheme calc
_refine_ls_wR_factor_gt 0.0672
_refine_ls_wR_factor_ref 0.0694
_reflns_number_gt 3549
_reflns_number_total 3925
_reflns_threshold_expression 'I > 2\s(I)'
_cod_data_source_file wm5363sup1.cif
_cod_data_source_block I
_cod_database_code 2311355
_shelx_space_group_comment
;
The symmetry employed for this shelxl refinement is uniquely defined
by the following loop, which should always be used as a source of
symmetry information in preference to the above space-group names.
They are only intended as comments.
;
_shelx_estimated_absorpt_t_min 0.642
_shelx_estimated_absorpt_t_max 0.751
_shelxl_version_number 20.13

loop_
_space_group_symop_operation_xyz
'x, y, z'
'-x, -y, -z'

loop_
_atom_site_type_symbol
_atom_site_label
_atom_site_fract_x
_atom_site_fract_y
_atom_site_fract_z
_atom_site_U_iso_or_equiv
_atom_site_adp_type
_atom_site_calc_flag
_atom_site_occupancy
_atom_site_disorder_assembly
_atom_site_disorder_group
Zn Zn1 0.87280(3) 0.50627(3) 0.23783(3) 0.02570(9) Uani d 1 . .
S S1 0.40744(6) 0.53672(5) 0.19475(5) 0.02461(13) Uani d 1 . .
S S2 0.66583(9) 0.04878(7) 0.67347(6) 0.04739(19) Uani d 1 . .
O O1 0.46527(18) 0.85023(18) -0.01437(18) 0.0414(4) Uani d 1 . .
O O2 0.17934(19) 0.80589(19) 0.0274(2) 0.0467(5) Uani d 1 . .
O O3 0.11429(19) 0.47305(18) 0.27948(18) 0.0425(4) Uani d 1 . .
O O4 0.03227(16) 0.59934(17) 0.13592(15) 0.0315(4) Uani d 1 . .
O O5 0.69482(17) 0.54177(17) 0.18673(16) 0.0341(4) Uani d 1 . .
O O6 0.72194(17) 0.71896(18) 0.05940(18) 0.0417(4) Uani d 1 . .
O O7 0.98637(17) 0.32423(18) 0.10848(16) 0.0331(4) Uani d 1 . .
H H7A 0.949(2) 0.331(3) 0.0497(19) 0.050 Uiso d 1 . .
H H7B 1.0774(12) 0.315(3) 0.075(2) 0.050 Uiso d 1 . .
N N1 0.8030(2) 0.37482(18) 0.39130(18) 0.0271(4) Uani d 1 . .
N N2 0.7799(2) -0.31732(19) 0.38683(18) 0.0293(4) Uani d 1 . .
C C1 0.5018(2) 0.6525(2) 0.1156(2) 0.0234(4) Uani d 1 . .
C C2 0.4201(2) 0.7464(2) 0.0563(2) 0.0260(5) Uani d 1 . .
C C3 0.3432(9) 0.9506(9) -0.0350(10) 0.050(2) Uani d 0.624(9) A 1
H H3A 0.3823 1.0115 -0.1018 0.060 Uiso calc 0.624(9) A 1
H H3B 0.2798 1.0046 0.0487 0.060 Uiso calc 0.624(9) A 1
C C4 0.2518(6) 0.8826(6) -0.0820(6) 0.0520(16) Uani d 0.624(9) A 1
H H4A 0.1773 0.9509 -0.1056 0.062 Uiso calc 0.624(9) A 1
H H4B 0.3160 0.8218 -0.1611 0.062 Uiso calc 0.624(9) A 1
C C3A 0.3637(11) 0.9273(19) -0.0762(13) 0.049(4) Uani d 0.376(9) A 2
H H3C 0.3861 0.8817 -0.1623 0.059 Uiso calc 0.376(9) A 2
H H3D 0.3792 1.0171 -0.0932 0.059 Uiso calc 0.376(9) A 2
C C4A 0.2024(9) 0.9430(7) 0.0105(12) 0.055(3) Uani d 0.376(9) A 2
H H4C 0.1787 0.9870 0.0977 0.066 Uiso calc 0.376(9) A 2
H H4D 0.1377 0.9989 -0.0322 0.066 Uiso calc 0.376(9) A 2
C C6 0.2801(2) 0.7233(2) 0.0760(2) 0.0275(5) Uani d 1 . .
C C7 0.2570(2) 0.6134(2) 0.1493(2) 0.0246(4) Uani d 1 . .
C C8 0.6522(2) 0.6389(2) 0.1185(2) 0.0270(5) Uani d 1 . .
C C9 0.1274(2) 0.5569(2) 0.1920(2) 0.0271(5) Uani d 1 . .
C C10 0.6685(3) 0.3545(3) 0.4234(3) 0.0364(5) Uani d 1 . .
H H10A 0.6029 0.4076 0.3856 0.044 Uiso calc 1 . .
C C11 0.6230(3) 0.2585(3) 0.5098(3) 0.0419(6) Uani d 1 . .
H H11A 0.5276 0.2488 0.5314 0.050 Uiso calc 1 . .
C C12 0.7185(3) 0.1776(2) 0.5640(2) 0.0333(5) Uani d 1 . .
C C13 0.8558(3) 0.1991(3) 0.5352(3) 0.0445(6) Uani d 1 . .
H H13A 0.9224 0.1476 0.5728 0.053 Uiso calc 1 . .
C C14 0.8924(3) 0.2991(3) 0.4487(3) 0.0452(7) Uani d 1 . .
H H14A 0.9852 0.3141 0.4299 0.054 Uiso calc 1 . .
C C15 0.7464(3) -0.3252(2) 0.5191(2) 0.0332(5) Uani d 1 . .
H H15A 0.7490 -0.4104 0.5540 0.040 Uiso calc 1 . .
C C16 0.7082(3) -0.2146(2) 0.6076(2) 0.0347(5) Uani d 1 . .
H H16A 0.6836 -0.2252 0.6995 0.042 Uiso calc 1 . .
C C17 0.7074(3) -0.0877(2) 0.5566(2) 0.0331(5) Uani d 1 . .
C C18 0.7401(3) -0.0775(3) 0.4195(3) 0.0446(7) Uani d 1 . .
H H18A 0.7383 0.0065 0.3820 0.054 Uiso calc 1 . .
C C19 0.7751(3) -0.1935(2) 0.3391(2) 0.0404(6) Uani d 1 . .
H H19A 0.7966 -0.1852 0.2472 0.049 Uiso calc 1 . .
O O8 0.9744(16) 0.0639(13) 0.2164(12) 0.126(7) Uani d 0.262(10) . .

loop_
_atom_site_aniso_label
_atom_site_aniso_U_11
_atom_site_aniso_U_22
_atom_site_aniso_U_33
_atom_site_aniso_U_12
_atom_site_aniso_U_13
_atom_site_aniso_U_23
Zn1 0.02134(13) 0.02812(15) 0.03265(15) -0.01234(10) -0.01248(10) 0.00955(10)
S1 0.0224(3) 0.0256(3) 0.0299(3) -0.0091(2) -0.0128(2) 0.0050(2)
S2 0.0788(5) 0.0330(3) 0.0288(3) -0.0272(3) -0.0098(3) 0.0049(3)
O1 0.0354(9) 0.0444(10) 0.0579(11) -0.0242(8) -0.0256(8) 0.0275(9)
O2 0.0373(10) 0.0506(11) 0.0721(13) -0.0245(9) -0.0374(9) 0.0357(10)
O3 0.0427(10) 0.0491(11) 0.0498(11) -0.0300(9) -0.0231(8) 0.0265(9)
O4 0.0234(8) 0.0453(10) 0.0338(8) -0.0185(7) -0.0139(7) 0.0095(7)
O5 0.0248(8) 0.0393(10) 0.0456(10) -0.0101(7) -0.0213(7) 0.0103(8)
O6 0.0235(8) 0.0425(10) 0.0624(12) -0.0158(8) -0.0162(8) 0.0160(9)
O7 0.0253(8) 0.0427(10) 0.0341(9) -0.0126(8) -0.0118(7) 0.0031(7)
N1 0.0269(9) 0.0250(10) 0.0312(10) -0.0107(8) -0.0105(8) 0.0052(8)
N2 0.0330(10) 0.0268(10) 0.0317(10) -0.0117(8) -0.0139(8) 0.0063(8)
C1 0.0190(10) 0.0273(11) 0.0252(11) -0.0090(8) -0.0079(8) 0.0016(9)
C2 0.0242(10) 0.0282(12) 0.0284(11) -0.0122(9) -0.0098(9) 0.0058(9)
C3 0.050(4) 0.046(4) 0.073(5) -0.026(3) -0.039(3) 0.035(4)
C4 0.051(3) 0.065(3) 0.061(3) -0.032(3) -0.036(3) 0.039(3)
C3A 0.046(5) 0.049(6) 0.061(7) -0.020(4) -0.027(5) 0.034(5)
C4A 0.046(4) 0.047(5) 0.083(6) -0.016(4) -0.038(4) 0.036(4)
C6 0.0228(10) 0.0326(12) 0.0329(12) -0.0108(9) -0.0152(9) 0.0084(9)
C7 0.0208(10) 0.0295(12) 0.0270(11) -0.0091(9) -0.0112(8) 0.0032(9)
C8 0.0198(10) 0.0305(12) 0.0317(12) -0.0075(9) -0.0098(9) -0.0006(9)
C9 0.0236(11) 0.0298(12) 0.0308(12) -0.0131(9) -0.0090(9) 0.0024(9)
C10 0.0284(12) 0.0387(14) 0.0433(14) -0.0120(10) -0.0137(10) 0.0111(11)
C11 0.0338(13) 0.0492(16) 0.0473(15) -0.0228(12) -0.0132(11) 0.0147(12)
C12 0.0457(14) 0.0235(12) 0.0271(12) -0.0130(10) -0.0069(10) 0.0013(9)
C13 0.0433(15) 0.0397(15) 0.0514(16) -0.0093(12) -0.0215(12) 0.0172(12)
C14 0.0315(13) 0.0500(16) 0.0605(17) -0.0187(12) -0.0208(12) 0.0225(13)
C15 0.0398(13) 0.0285(12) 0.0360(13) -0.0141(10) -0.0168(11) 0.0114(10)
C16 0.0429(14) 0.0339(13) 0.0292(12) -0.0141(11) -0.0136(10) 0.0078(10)
C17 0.0396(13) 0.0279(12) 0.0324(12) -0.0116(10) -0.0126(10) 0.0036(9)
C18 0.0727(19) 0.0260(13) 0.0367(14) -0.0166(13) -0.0206(13) 0.0100(10)
C19 0.0594(17) 0.0330(14) 0.0293(13) -0.0135(12) -0.0169(12) 0.0072(10)
O8 0.138(13) 0.101(10) 0.094(10) -0.032(8) 0.007(8) 0.002(7)

loop_
_atom_type_symbol
_atom_type_description
_atom_type_scat_dispersion_real
_atom_type_scat_dispersion_imag
_atom_type_scat_source
C C 0.0033 0.0016 'International Tables Vol C Tables 4.2.6.8 and 6.1.1.4'
H H 0.0000 0.0000 'International Tables Vol C Tables 4.2.6.8 and 6.1.1.4'
N N 0.0061 0.0033 'International Tables Vol C Tables 4.2.6.8 and 6.1.1.4'
O O 0.0106 0.0060 'International Tables Vol C Tables 4.2.6.8 and 6.1.1.4'
S S 0.1246 0.1234 'International Tables Vol C Tables 4.2.6.8 and 6.1.1.4'
Zn Zn 0.2839 1.4301 'International Tables Vol C Tables 4.2.6.8 and 6.1.1.4'

loop_
_geom_angle_atom_site_label_1
_geom_angle_atom_site_label_2
_geom_angle_atom_site_label_3
_geom_angle_site_symmetry_1
_geom_angle_site_symmetry_3
_geom_angle
_geom_angle_publ_flag
O5 Zn1 O4 . 1_655 117.56(6) y
O5 Zn1 N1 . . 95.66(7) y
O4 Zn1 N1 1_655 . 146.78(7) y
O5 Zn1 O7 . . 93.06(6) y
O4 Zn1 O7 1_655 . 92.61(6) y
N1 Zn1 O7 . . 85.43(7) y
O5 Zn1 N2 . 1_565 95.24(7) y
O4 Zn1 N2 1_655 1_565 85.85(7) y
N1 Zn1 N2 . 1_565 91.17(7) y
O7 Zn1 N2 . 1_565 171.31(6) y
C1 S1 C7 . . 92.49(10) ?
C17 S2 C12 . . 101.52(11) ?
C2 O1 C3 . . 111.8(4) ?
C2 O1 C3A . . 113.7(7) ?
C6 O2 C4 . . 111.1(2) ?
C6 O2 C4A . . 110.1(3) ?
C9 O4 Zn1 . 1_455 101.88(14) ?
C8 O5 Zn1 . . 126.61(15) ?
Zn1 O7 H7A . . 106.5(19) ?
Zn1 O7 H7B . . 110.6(19) ?
H7A O7 H7B . . 111.7(16) ?
C14 N1 C10 . . 117.0(2) ?
C14 N1 Zn1 . . 122.99(16) ?
C10 N1 Zn1 . . 119.57(16) ?
C15 N2 C19 . . 116.8(2) ?
C15 N2 Zn1 . 1_545 125.22(15) ?
C19 N2 Zn1 . 1_545 117.37(15) ?
C2 C1 C8 . . 129.8(2) ?
C2 C1 S1 . . 111.10(15) ?
C8 C1 S1 . . 119.09(16) ?
O1 C2 C1 . . 124.96(19) ?
O1 C2 C6 . . 122.68(19) ?
C1 C2 C6 . . 112.4(2) ?
O1 C3 C4 . . 110.7(6) ?
O1 C3 H3A . . 109.5 ?
C4 C3 H3A . . 109.5 ?
O1 C3 H3B . . 109.5 ?
C4 C3 H3B . . 109.5 ?
H3A C3 H3B . . 108.1 ?
O2 C4 C3 . . 108.1(6) ?
O2 C4 H4A . . 110.1 ?
C3 C4 H4A . . 110.1 ?
O2 C4 H4B . . 110.1 ?
C3 C4 H4B . . 110.1 ?
H4A C4 H4B . . 108.4 ?
O1 C3A C4A . . 112.5(8) ?
O1 C3A H3C . . 109.1 ?
C4A C3A H3C . . 109.1 ?
O1 C3A H3D . . 109.1 ?
C4A C3A H3D . . 109.1 ?
H3C C3A H3D . . 107.8 ?
O2 C4A C3A . . 108.1(11) ?
O2 C4A H4C . . 110.1 ?
C3A C4A H4C . . 110.1 ?
O2 C4A H4D . . 110.1 ?
C3A C4A H4D . . 110.1 ?
H4C C4A H4D . . 108.4 ?
C7 C6 O2 . . 124.33(19) ?
C7 C6 C2 . . 113.23(19) ?
O2 C6 C2 . . 122.4(2) ?
C6 C7 C9 . . 129.87(19) ?
C6 C7 S1 . . 110.81(15) ?
C9 C7 S1 . . 119.32(17) ?
O6 C8 O5 . . 126.4(2) ?
O6 C8 C1 . . 119.5(2) ?
O5 C8 C1 . . 114.1(2) ?
O3 C9 O4 . . 122.8(2) ?
O3 C9 C7 . . 120.0(2) ?
O4 C9 C7 . . 117.1(2) ?
N1 C10 C11 . . 122.7(2) ?
N1 C10 H10A . . 118.7 ?
C11 C10 H10A . . 118.7 ?
C12 C11 C10 . . 119.6(2) ?
C12 C11 H11A . . 120.2 ?
C10 C11 H11A . . 120.2 ?
C11 C12 C13 . . 118.6(2) ?
C11 C12 S2 . . 121.1(2) ?
C13 C12 S2 . . 120.2(2) ?
C12 C13 C14 . . 118.2(2) ?
C12 C13 H13A . . 120.9 ?
C14 C13 H13A . . 120.9 ?
N1 C14 C13 . . 123.7(2) ?
N1 C14 H14A . . 118.2 ?
C13 C14 H14A . . 118.2 ?
N2 C15 C16 . . 124.0(2) ?
N2 C15 H15A . . 118.0 ?
C16 C15 H15A . . 118.0 ?
C15 C16 C17 . . 118.6(2) ?
C15 C16 H16A . . 120.7 ?
C17 C16 H16A . . 120.7 ?
C16 C17 C18 . . 118.0(2) ?
C16 C17 S2 . . 116.68(18) ?
C18 C17 S2 . . 125.28(19) ?
C19 C18 C17 . . 119.2(2) ?
C19 C18 H18A . . 120.4 ?
C17 C18 H18A . . 120.4 ?
N2 C19 C18 . . 123.3(2) ?
N2 C19 H19A . . 118.4 ?
C18 C19 H19A . . 118.4 ?

loop_
_geom_bond_atom_site_label_1
_geom_bond_atom_site_label_2
_geom_bond_site_symmetry_2
_geom_bond_distance
_geom_bond_publ_flag
Zn1 O5 . 1.9835(15) y
Zn1 O4 1_655 2.0285(15) y
Zn1 N1 . 2.1131(18) y
Zn1 O7 . 2.1375(17) y
Zn1 N2 1_565 2.2107(18) y
S1 C1 . 1.718(2) ?
S1 C7 . 1.721(2) ?
S2 C17 . 1.768(2) ?
S2 C12 . 1.781(2) ?
O1 C2 . 1.358(3) ?
O1 C3 . 1.441(5) ?
O1 C3A . 1.446(7) ?
O2 C6 . 1.367(3) ?
O2 C4 . 1.456(4) ?
O2 C4A . 1.474(6) ?
O3 C9 . 1.236(3) ?
O4 C9 . 1.271(3) ?
O4 Zn1 1_455 2.0285(15) ?
O5 C8 . 1.275(3) ?
O6 C8 . 1.226(3) ?
O7 H7A . 0.827(9) ?
O7 H7B . 0.828(9) ?
N1 C14 . 1.323(3) ?
N1 C10 . 1.336(3) ?
N2 C15 . 1.331(3) ?
N2 C19 . 1.339(3) ?
N2 Zn1 1_545 2.2107(18) ?
C1 C2 . 1.372(3) ?
C1 C8 . 1.484(3) ?
C2 C6 . 1.424(3) ?
C3 C4 . 1.512(8) ?
C3 H3A . 0.9700 ?
C3 H3B . 0.9700 ?
C4 H4A . 0.9700 ?
C4 H4B . 0.9700 ?
C3A C4A . 1.506(9) ?
C3A H3C . 0.9700 ?
C3A H3D . 0.9700 ?
C4A H4C . 0.9700 ?
C4A H4D . 0.9700 ?
C6 C7 . 1.364(3) ?
C7 C9 . 1.477(3) ?
C10 C11 . 1.371(3) ?
C10 H10A . 0.9300 ?
C11 C12 . 1.363(3) ?
C11 H11A . 0.9300 ?
C12 C13 . 1.372(4) ?
C13 C14 . 1.382(4) ?
C13 H13A . 0.9300 ?
C14 H14A . 0.9300 ?
C15 C16 . 1.380(3) ?
C15 H15A . 0.9300 ?
C16 C17 . 1.383(3) ?
C16 H16A . 0.9300 ?
C17 C18 . 1.384(3) ?
C18 C19 . 1.379(3) ?
C18 H18A . 0.9300 ?
C19 H19A . 0.9300 ?

loop_
_geom_hbond_atom_site_label_D
_geom_hbond_atom_site_label_H
_geom_hbond_atom_site_label_A
_geom_hbond_site_symmetry_A
_geom_hbond_distance_DH
_geom_hbond_distance_HA
_geom_hbond_distance_DA
_geom_hbond_angle_DHA
O7 H7A O2 2_665 0.827(9) 2.48(2) 3.123(2) 135(2)
O7 H7A O4 2_665 0.827(9) 2.037(18) 2.746(2) 143(2)
O7 H7B O6 2_765 0.828(9) 1.941(13) 2.733(2) 159(2)
C3 H3A O6 2_675 0.97 2.66 3.275(9) 122.0
C4 H4A O8 2_665 0.97 2.27 3.015(17) 132.5
C3A H3D O6 2_675 0.97 2.60 3.473(19) 150.4
C4A H4C O8 1_465 0.97 1.93 2.566(16) 121.1
C10 H10A O5 . 0.93 2.50 3.079(3) 120.6
C14 H14A O3 1_655 0.93 2.51 3.213(3) 132.5
C15 H15A S1 2_656 0.93 3.01 3.768(2) 139.9
C15 H15A O3 2_656 0.93 2.57 3.096(3) 115.9
C15 H15A N1 1_545 0.93 2.67 3.227(3) 119.4
C18 H18A O8 . 0.93 2.58 3.190(13) 123.2

loop_
_geom_torsion_atom_site_label_1
_geom_torsion_atom_site_label_2
_geom_torsion_atom_site_label_3
_geom_torsion_atom_site_label_4
_geom_torsion_site_symmetry_1
_geom_torsion
C7 S1 C1 C2 . -0.11(17)
C7 S1 C1 C8 . -179.57(17)
C3 O1 C2 C1 . -165.4(5)
C3A O1 C2 C1 . 174.9(8)
C3 O1 C2 C6 . 14.9(5)
C3A O1 C2 C6 . -4.7(8)
C8 C1 C2 O1 . -0.2(4)
S1 C1 C2 O1 . -179.60(17)
C8 C1 C2 C6 . 179.5(2)
S1 C1 C2 C6 . 0.1(2)
C2 O1 C3 C4 . -46.5(8)
C3A O1 C3 C4 . 53(3)
C6 O2 C4 C3 . -50.6(6)
C4A O2 C4 C3 . 46.4(6)
O1 C3 C4 O2 . 66.3(9)
C2 O1 C3A C4A . 36.5(17)
C3 O1 C3A C4A . -51(2)
C6 O2 C4A C3A . 54.2(9)
C4 O2 C4A C3A . -45.6(7)
O1 C3A C4A O2 . -62.5(17)
C4 O2 C6 C7 . -160.5(4)
C4A O2 C6 C7 . 154.0(5)
C4 O2 C6 C2 . 20.7(4)
C4A O2 C6 C2 . -24.9(6)
O1 C2 C6 C7 . 179.7(2)
C1 C2 C6 C7 . 0.0(3)
O1 C2 C6 O2 . -1.4(3)
C1 C2 C6 O2 . 179.0(2)
O2 C6 C7 C9 . 0.6(4)
C2 C6 C7 C9 . 179.5(2)
O2 C6 C7 S1 . -179.02(18)
C2 C6 C7 S1 . -0.1(2)
C1 S1 C7 C6 . 0.11(17)
C1 S1 C7 C9 . -179.53(17)
Zn1 O5 C8 O6 . 8.7(3)
Zn1 O5 C8 C1 . -170.36(13)
C2 C1 C8 O6 . -1.2(3)
S1 C1 C8 O6 . 178.18(17)
C2 C1 C8 O5 . 177.9(2)
S1 C1 C8 O5 . -2.7(3)
Zn1 O4 C9 O3 1_455 3.9(3)
Zn1 O4 C9 C7 1_455 -175.43(15)
C6 C7 C9 O3 . -166.0(2)
S1 C7 C9 O3 . 13.6(3)
C6 C7 C9 O4 . 13.4(3)
S1 C7 C9 O4 . -167.03(16)
C14 N1 C10 C11 . -1.1(4)
Zn1 N1 C10 C11 . 171.90(19)
N1 C10 C11 C12 . -1.5(4)
C10 C11 C12 C13 . 3.1(4)
C10 C11 C12 S2 . -178.43(19)
C17 S2 C12 C11 . 83.8(2)
C17 S2 C12 C13 . -97.7(2)
C11 C12 C13 C14 . -2.1(4)
S2 C12 C13 C14 . 179.4(2)
C10 N1 C14 C13 . 2.1(4)
Zn1 N1 C14 C13 . -170.6(2)
C12 C13 C14 N1 . -0.5(4)
C19 N2 C15 C16 . -0.1(4)
Zn1 N2 C15 C16 1_545 170.64(18)
N2 C15 C16 C17 . -1.5(4)
C15 C16 C17 C18 . 2.2(4)
C15 C16 C17 S2 . -177.25(19)
C12 S2 C17 C16 . 167.2(2)
C12 S2 C17 C18 . -12.2(3)
C16 C17 C18 C19 . -1.4(4)
S2 C17 C18 C19 . 178.0(2)
C15 N2 C19 C18 . 1.0(4)
Zn1 N2 C19 C18 1_545 -170.5(2)
C17 C18 C19 N2 . -0.2(4)
